data_7013604
loop_
_publ_author_name
'Luke E. Turner'
'Matthew G. Thorn'
'R. D. Swartz II'
'Robert W. Chesnut'
'Phillip E. Fanwick'
'Ian P. Rothwell'

_publ_section_title
;
 Synthesis, stereochemistry, bonding and fluxionality of
 2-(inden-3-yl)phenols and their cyclopentadienyl titanium derivatives
;
_journal_issue 24
_journal_name_full 'Dalton Trans.'
_journal_page_first 4580
_journal_page_last 4589
_journal_paper_doi 10.1039/b310415j
_journal_year 2003
_chemical_formula_sum 'C31 H35 Cl2 O Ti'
_chemical_formula_weight 542.43
_chemical_name_systematic ' ?'
_space_group_IT_number 14
_symmetry_cell_setting monoclinic
_symmetry_space_group_name_Hall '-P 2yn'
_symmetry_space_group_name_H-M 'P 1 21/n 1'
_atom_type_scat_source 'International Tables for Crystallography (Vol C)'
_audit_creation_date 29-01-99
_audit_creation_method from_MolEN_and_SHELXL
_audit_update_record ' ?'
_cell_angle_alpha 90.00
_cell_angle_beta 102.5167(19)
_cell_angle_gamma 90.00
_cell_formula_units_Z 4
_cell_length_a 12.2422(4)
_cell_length_b 12.6093(4)
_cell_length_c 18.9505(6)
_cell_measurement_reflns_used 24792
_cell_measurement_temperature 203
_cell_measurement_theta_max 30
_cell_measurement_theta_min 4
_cell_volume 2855.78(16)
_computing_cell_refinement DENZO/SCALEPACK_(Otwinowski,_1996)
_computing_data_collection Collect_(Nonius,_1998)
_computing_data_reduction DENZO/SCALEPACK_(Otwinowski,_1996)
_computing_molecular_graphics
;
ORTEP (Johnson, 1976)
Xtal_GX (Hall, 1995)
PLUTON (Spek, 1991)
;
_computing_publication_material CIF_VAX_MolEN_(Fair,_1990)
_computing_structure_refinement SHELX97_(Sheldrick,_1997)
_computing_structure_solution PATTY_(DIRDIF92,_Beurskins,_1992)
_diffrn_ambient_temperature 203
_diffrn_radiation_type MO-K\a
_diffrn_radiation_wavelength 0.71073
_diffrn_reflns_av_R_equivalents 0.064
_diffrn_reflns_limit_h_max 17
_diffrn_reflns_limit_h_min 0
_diffrn_reflns_limit_k_max 17
_diffrn_reflns_limit_k_min 0
_diffrn_reflns_limit_l_max 26
_diffrn_reflns_limit_l_min -27
_diffrn_reflns_number 24792
_diffrn_reflns_theta_max 30.47
_diffrn_reflns_theta_min 4.00
_exptl_absorpt_coefficient_mu 0.505
_exptl_absorpt_correction_T_max 0.9389
_exptl_absorpt_correction_T_min 0.6512
_exptl_absorpt_correction_type refined_empirical_(Otwinowski_&_Minor,_1996
_exptl_crystal_colour orange
_exptl_crystal_density_diffrn 1.26
_exptl_crystal_description plate
_exptl_crystal_F_000 1140
_exptl_crystal_size_max 0.31
_exptl_crystal_size_mid 0.31
_exptl_crystal_size_min 0.13
_refine_diff_density_max 0.44
_refine_diff_density_min -0.39
_refine_ls_extinction_method none
_refine_ls_goodness_of_fit_ref 1.035
_refine_ls_hydrogen_treatment H_atoms_riding
_refine_ls_matrix_type full
_refine_ls_number_parameters 322
_refine_ls_number_reflns 5004
_refine_ls_number_restraints 0
_refine_ls_R_factor_gt 0.045
_refine_ls_shift/su_max 0.004
_refine_ls_structure_factor_coef Fsqd
_refine_ls_weighting_details 'w=1/[\s^2^(Fo^2^)+(0.0593P)^2^+1.4369P] where P=(Fo^2^+2Fc^2^)/3'
_refine_ls_weighting_scheme calc
_refine_ls_wR_factor_ref 0.111
_reflns_number_gt 4070
_reflns_number_total 5004
_reflns_threshold_expression >2.0\s(I)
_cod_data_source_file b310415j.txt
_cod_data_source_block MT38H
_cod_depositor_comments
;
The following automatic conversions were performed:
'_refine_ls_weighting_scheme' value 'calc ' changed to 'calc' according to
'/home/saulius/struct/CIF-dictionaries/cif_core.dic' dictionary named
'cif_core.dic' version 2.4.1 from 2010-06-29.

Automatic conversion script
Id: cif_fix_enum 1527 2010-12-29 10:47:43Z saulius 
;
_cod_original_cell_volume 2855.8(3)
_cod_original_sg_symbol_H-M 'p 1 21/n 1'
_cod_database_code 7013604

loop_
_symmetry_equiv_pos_as_xyz
'x, y, z'
'-x+1/2, y+1/2, -z+1/2'
'-x, -y, -z'
'x+1/2, -y+1/2, z+1/2'

loop_
_atom_site_aniso_label
_atom_site_aniso_U_11
_atom_site_aniso_U_22
_atom_site_aniso_U_33
_atom_site_aniso_U_12
_atom_site_aniso_U_13
_atom_site_aniso_U_23
Ti 0.0388(3) 0.0391(3) 0.0219(2) -0.00339(18) 0.00749(17) 0.00296(17)
Cl(1) 0.0470(4) 0.1121(7) 0.0433(4) 0.0006(4) 0.0209(3) 0.0156(4)
Cl(2) 0.1026(6) 0.0386(4) 0.0444(4) -0.0044(4) 0.0175(4) 0.0073(3)
O(1) 0.0341(8) 0.0440(9) 0.0242(8) -0.0049(7) 0.0061(6) 0.0055(7)
C(1) 0.0603(18) 0.079(2) 0.0428(16) -0.0098(16) 0.0169(14) -0.0281(16)
C(2) 0.0505(16) 0.0684(19) 0.0295(13) -0.0059(14) 0.0004(12) -0.0007(12)
C(3) 0.0387(14) 0.0519(16) 0.0384(13) -0.0025(12) 0.0047(11) -0.0040(12)
C(4) 0.0493(15) 0.0439(15) 0.0414(14) -0.0129(12) 0.0086(12) -0.0023(12)
C(5) 0.0584(18) 0.0395(15) 0.073(2) 0.0005(13) 0.0101(15) -0.0139(15)
C(11) 0.0316(12) 0.0357(12) 0.0203(10) -0.0084(10) 0.0029(9) 0.0037(9)
C(12) 0.0316(12) 0.0290(11) 0.0227(10) -0.0073(9) 0.0016(9) -0.0013(9)
C(13) 0.0314(12) 0.0333(12) 0.0254(11) -0.0051(9) 0.0060(9) 0.0000(9)
C(14) 0.0328(12) 0.0385(13) 0.0222(11) -0.0090(10) 0.0032(9) 0.0012(9)
C(15) 0.0274(12) 0.0503(15) 0.0294(12) -0.0028(10) -0.0003(9) 0.0098(11)
C(16) 0.0275(11) 0.0498(14) 0.0273(11) -0.0076(10) 0.0031(9) 0.0048(10)
C(121) 0.0355(12) 0.0316(12) 0.0219(10) 0.0002(10) 0.0055(9) -0.0004(9)
C(122) 0.0498(15) 0.0319(13) 0.0361(13) -0.0038(11) 0.0047(11) 0.0004(11)
C(123) 0.0629(17) 0.0336(13) 0.0398(14) 0.0097(12) 0.0026(12) 0.0024(11)
C(124) 0.0425(14) 0.0398(13) 0.0294(12) 0.0091(11) 0.0079(10) -0.0043(10)
C(125) 0.0431(15) 0.0638(18) 0.0324(13) 0.0222(13) 0.0046(11) -0.0059(12)
C(126) 0.0319(13) 0.078(2) 0.0410(14) 0.0014(13) 0.0081(11) -0.0142(14)
C(127) 0.0362(14) 0.0616(17) 0.0477(15) -0.0092(12) 0.0177(12) -0.0104(13)
C(128) 0.0346(12) 0.0382(13) 0.0360(12) 0.0020(10) 0.0132(10) 0.0000(10)
C(129) 0.0323(12) 0.0340(12) 0.0244(11) 0.0047(9) 0.0076(9) -0.0033(9)
C(141) 0.0398(13) 0.0506(15) 0.0226(11) -0.0065(11) 0.0033(10) 0.0066(10)
C(142) 0.069(2) 0.111(3) 0.0388(15) 0.0108(19) 0.0251(14) 0.0245(17)
C(143) 0.078(2) 0.098(3) 0.0277(14) -0.0316(19) -0.0035(14) 0.0087(15)
C(144) 0.089(2) 0.0606(19) 0.0419(16) -0.0072(17) 0.0184(15) 0.0133(14)
C(161) 0.0283(12) 0.0737(19) 0.0374(13) -0.0024(12) 0.0089(10) 0.0154(13)
C(162) 0.0484(16) 0.0631(18) 0.0572(18) 0.0081(14) 0.0229(14) 0.0140(15)
C(163) 0.0363(14) 0.085(2) 0.0475(16) -0.0197(14) 0.0121(12) 0.0015(15)
C(164) 0.0298(14) 0.133(3) 0.0596(19) 0.0100(17) 0.0089(13) 0.034(2)
C(901) 0.048(2) 0.086(3) 0.156(5) -0.0031(19) 0.031(3) 0.007(3)
C(902) 0.066(2) 0.085(3) 0.122(4) -0.010(2) 0.038(2) -0.036(3)
C(903) 0.055(2) 0.114(3) 0.100(3) -0.013(2) 0.023(2) -0.016(3)

loop_
_atom_site_label
_atom_site_fract_x
_atom_site_fract_y
_atom_site_fract_z
_atom_site_U_iso_or_equiv
_atom_site_thermal_displace_type
_atom_site_calc_flag
Ti 0.07043(4) 0.03959(3) 0.36702(2) 0.03313(14) Uani ?
Cl(1) -0.09534(6) 0.05894(8) 0.39953(4) 0.0658(3) Uani ?
Cl(2) 0.09958(8) -0.13546(5) 0.38727(4) 0.0616(3) Uani ?
O(1) 0.03549(13) 0.05251(12) 0.27095(8) 0.0341(4) Uani ?
C(1) 0.1384(3) 0.1502(3) 0.46750(15) 0.0598(9) Uani ?
C(2) 0.2150(2) 0.0691(2) 0.46980(14) 0.0507(8) Uani ?
C(3) 0.2605(2) 0.0768(2) 0.40846(14) 0.0436(8) Uani ?
C(4) 0.2125(2) 0.1638(2) 0.36784(14) 0.0451(8) Uani ?
C(5) 0.1356(3) 0.2090(2) 0.40352(18) 0.0576(9) Uani ?
C(11) 0.04170(18) 0.08748(18) 0.20329(11) 0.0296(6) Uani ?
C(12) 0.14035(18) 0.07012(17) 0.17917(11) 0.0284(6) Uani ?
C(13) 0.14885(18) 0.11011(17) 0.11182(11) 0.0301(6) Uani ?
C(14) 0.06109(18) 0.16359(18) 0.06775(11) 0.0316(6) Uani ?
C(15) -0.03692(19) 0.1750(2) 0.09303(12) 0.0367(7) Uani ?
C(16) -0.05159(18) 0.1379(2) 0.15940(12) 0.0353(6) Uani ?
C(121) 0.23509(18) 0.00728(18) 0.22168(11) 0.0298(6) Uani ?
C(122) 0.2308(2) -0.09235(19) 0.24552(13) 0.0400(7) Uani ?
C(123) 0.3428(2) -0.1285(2) 0.28757(14) 0.0467(8) Uani ?
C(124) 0.4152(2) -0.03362(19) 0.28501(12) 0.0372(7) Uani ?
C(125) 0.5270(2) -0.0148(2) 0.31642(13) 0.0470(8) Uani ?
C(126) 0.5739(2) 0.0816(3) 0.30534(14) 0.0503(8) Uani ?
C(127) 0.5109(2) 0.1594(2) 0.26343(14) 0.0472(8) Uani ?
C(128) 0.39838(19) 0.14288(19) 0.23242(12) 0.0354(6) Uani ?
C(129) 0.35045(18) 0.04600(17) 0.24401(11) 0.0300(6) Uani ?
C(141) 0.0660(2) 0.2085(2) -0.00682(12) 0.0382(7) Uani ?
C(142) 0.1767(3) 0.1866(3) -0.02683(16) 0.0709(12) Uani ?
C(143) -0.0290(3) 0.1628(3) -0.06383(14) 0.0702(12) Uani ?
C(144) 0.0514(3) 0.3299(2) -0.00491(16) 0.0632(10) Uani ?
C(161) -0.1644(2) 0.1508(2) 0.18138(13) 0.0462(8) Uani ?
C(162) -0.1523(2) 0.2263(2) 0.24568(16) 0.0545(9) Uani ?
C(163) -0.2067(2) 0.0409(3) 0.19863(16) 0.0558(9) Uani ?
C(164) -0.2541(2) 0.1989(3) 0.12026(17) 0.0743(11) Uani ?
C(901) 0.4539(3) 0.0912(4) -0.0327(3) 0.0953(19) Uani ?
C(902) 0.4626(3) 0.0751(4) 0.0402(3) 0.0883(16) Uani ?
C(903) 0.5072(3) -0.0143(4) 0.0728(3) 0.0887(14) Uani ?
H(1) 0.0962 0.1637 0.5018 0.0780 Uiso calc
H(2) 0.2331 0.0182 0.5059 0.0660 Uiso calc
H(3) 0.3138 0.0316 0.3967 0.0570 Uiso calc
H(4) 0.2289 0.1874 0.3248 0.0590 Uiso calc
H(5) 0.0905 0.2674 0.3880 0.0750 Uiso calc
H(13) 0.2151 0.1006 0.0962 0.0390 Uiso calc
H(15) -0.0967 0.2099 0.0635 0.0480 Uiso calc
H(122) 0.1665 -0.1338 0.2371 0.0520 Uiso calc
H(125) 0.5697 -0.0666 0.3446 0.0610 Uiso calc
H(126) 0.6487 0.0945 0.3263 0.0650 Uiso calc
H(127) 0.5443 0.2235 0.2559 0.0610 Uiso calc
H(128) 0.3561 0.1953 0.2046 0.0460 Uiso calc
H(12A) 0.3399 -0.1463 0.3369 0.0610 Uiso calc
H(12B) 0.3694 -0.1895 0.2650 0.0610 Uiso calc
H(14A) 0.2361 0.2174 0.0088 0.0920 Uiso calc
H(14B) 0.1766 0.2171 -0.0733 0.0920 Uiso calc
H(14C) 0.1879 0.1114 -0.0287 0.0920 Uiso calc
H(14D) -0.0198 0.0874 -0.0666 0.0910 Uiso calc
H(14E) -0.0282 0.1941 -0.1099 0.0910 Uiso calc
H(14F) -0.0991 0.1780 -0.0511 0.0910 Uiso calc
H(14G) -0.0184 0.3463 0.0078 0.0820 Uiso calc
H(14H) 0.0518 0.3590 -0.0517 0.0820 Uiso calc
H(14I) 0.1118 0.3600 0.0303 0.0820 Uiso calc
H(16A) -0.0969 0.1992 0.2854 0.0710 Uiso calc
H(16B) -0.2227 0.2324 0.2598 0.0710 Uiso calc
H(16C) -0.1295 0.2949 0.2322 0.0710 Uiso calc
H(16D) -0.2137 -0.0042 0.1571 0.0730 Uiso calc
H(16E) -0.2783 0.0481 0.2110 0.0730 Uiso calc
H(16F) -0.1545 0.0101 0.2385 0.0730 Uiso calc
H(16G) -0.2307 0.2682 0.1085 0.0970 Uiso calc
H(16H) -0.3236 0.2045 0.1358 0.0970 Uiso calc
H(16I) -0.2642 0.1542 0.0784 0.0970 Uiso calc
H(901) 0.4222 0.1532 -0.0546 0.1240 Uiso calc
H(902) 0.4370 0.1272 0.0674 0.1150 Uiso calc
H(903) 0.5119 -0.0242 0.1220 0.1150 Uiso calc

loop_
_geom_angle_atom_site_label_1
_geom_angle_atom_site_label_2
_geom_angle_atom_site_label_3
_geom_angle
_geom_angle_publ_flag
O(1) Ti Cl(2) 104.89(6) ?
O(1) Ti Cl(1) 103.74(6) ?
Cl(2) Ti Cl(1) 100.24(4) ?
O(1) Ti C(5) 102.12(10) ?
Cl(2) Ti C(5) 144.54(8) ?
Cl(1) Ti C(5) 95.17(8) ?
O(1) Ti C(3) 109.00(8) ?
Cl(2) Ti C(3) 91.73(7) ?
Cl(1) Ti C(3) 140.80(7) ?
C(5) Ti C(3) 57.60(10) ?
O(1) Ti C(4) 87.66(8) ?
Cl(2) Ti C(4) 124.35(7) ?
Cl(1) Ti C(4) 129.58(7) ?
C(5) Ti C(4) 34.74(10) ?
C(3) Ti C(4) 34.70(9) ?
O(1) Ti C(2) 142.97(9) ?
Cl(2) Ti C(2) 87.21(8) ?
Cl(1) Ti C(2) 108.38(7) ?
C(5) Ti C(2) 57.55(11) ?
C(3) Ti C(2) 34.60(9) ?
C(4) Ti C(2) 57.66(10) ?
O(1) Ti C(1) 137.15(10) ?
Cl(2) Ti C(1) 115.19(9) ?
Cl(1) Ti C(1) 84.07(8) ?
C(5) Ti C(1) 35.09(11) ?
C(3) Ti C(1) 57.25(10) ?
C(4) Ti C(1) 57.82(10) ?
C(2) Ti C(1) 34.03(10) ?
C(11) O(1) Ti 158.73(14) ?
C(2) C(1) C(5) 107.7(3) ?
C(2) C(1) Ti 72.93(15) ?
C(5) C(1) Ti 71.31(15) ?
C(1) C(2) C(3) 108.2(3) ?
C(1) C(2) Ti 73.04(15) ?
C(3) C(2) Ti 71.77(15) ?
C(4) C(3) C(2) 108.6(2) ?
C(4) C(3) Ti 72.73(15) ?
C(2) C(3) Ti 73.63(15) ?
C(3) C(4) C(5) 107.5(3) ?
C(3) C(4) Ti 72.57(15) ?
C(5) C(4) Ti 72.37(16) ?
C(4) C(5) C(1) 108.0(3) ?
C(4) C(5) Ti 72.89(15) ?
C(1) C(5) Ti 73.59(16) ?
O(1) C(11) C(12) 118.78(19) ?
O(1) C(11) C(16) 119.59(19) ?
C(12) C(11) C(16) 121.63(19) ?
C(11) C(12) C(13) 118.9(2) ?
C(11) C(12) C(121) 122.22(19) ?
C(13) C(12) C(121) 118.9(2) ?
C(14) C(13) C(12) 121.7(2) ?
C(13) C(14) C(15) 117.2(2) ?
C(13) C(14) C(141) 123.7(2) ?
C(15) C(14) C(141) 119.1(2) ?
C(16) C(15) C(14) 124.5(2) ?
C(15) C(16) C(11) 116.0(2) ?
C(15) C(16) C(161) 120.7(2) ?
C(11) C(16) C(161) 123.3(2) ?
C(122) C(121) C(129) 108.7(2) ?
C(122) C(121) C(12) 126.8(2) ?
C(129) C(121) C(12) 124.55(19) ?
C(121) C(122) C(123) 111.5(2) ?
C(124) C(123) C(122) 102.7(2) ?
C(125) C(124) C(129) 120.0(2) ?
C(125) C(124) C(123) 131.1(2) ?
C(129) C(124) C(123) 108.8(2) ?
C(126) C(125) C(124) 119.3(2) ?
C(125) C(126) C(127) 120.9(2) ?
C(128) C(127) C(126) 120.8(3) ?
C(127) C(128) C(129) 118.5(2) ?
C(128) C(129) C(124) 120.5(2) ?
C(128) C(129) C(121) 131.2(2) ?
C(124) C(129) C(121) 108.3(2) ?
C(142) C(141) C(143) 110.0(3) ?
C(142) C(141) C(14) 112.3(2) ?
C(143) C(141) C(14) 109.8(2) ?
C(142) C(141) C(144) 107.6(2) ?
C(143) C(141) C(144) 108.6(2) ?
C(14) C(141) C(144) 108.5(2) ?
C(162) C(161) C(16) 110.1(2) ?
C(162) C(161) C(164) 106.5(3) ?
C(16) C(161) C(164) 112.0(2) ?
C(162) C(161) C(163) 111.8(2) ?
C(16) C(161) C(163) 109.0(2) ?
C(164) C(161) C(163) 107.3(2) ?
C(903) C(901) C(902) 119.2(4) ?
C(903) C(902) C(901) 121.4(4) ?
C(902) C(903) C(901) 119.4(4) ?

loop_
_geom_bond_atom_site_label_1
_geom_bond_atom_site_label_2
_geom_bond_distance
_geom_bond_publ_flag
Ti O(1) 1.7851(15) ?
Ti Cl(2) 2.2554(8) ?
Ti Cl(1) 2.2581(8) ?
Ti C(5) 2.332(3) ?
Ti C(3) 2.336(3) ?
Ti C(4) 2.338(3) ?
Ti C(2) 2.360(3) ?
Ti C(1) 2.361(3) ?
O(1) C(11) 1.374(2) ?
C(1) C(2) 1.382(4) ?
C(1) C(5) 1.415(4) ?
C(2) C(3) 1.397(4) ?
C(3) C(4) 1.394(4) ?
C(4) C(5) 1.394(4) ?
C(11) C(12) 1.398(3) ?
C(11) C(16) 1.410(3) ?
C(12) C(13) 1.397(3) ?
C(12) C(121) 1.489(3) ?
C(13) C(14) 1.385(3) ?
C(14) C(15) 1.392(3) ?
C(14) C(141) 1.535(3) ?
C(15) C(16) 1.390(3) ?
C(16) C(161) 1.536(3) ?
C(121) C(122) 1.340(3) ?
C(121) C(129) 1.467(3) ?
C(122) C(123) 1.500(4) ?
C(123) C(124) 1.496(4) ?
C(124) C(125) 1.389(4) ?
C(124) C(129) 1.404(3) ?
C(125) C(126) 1.380(4) ?
C(126) C(127) 1.386(4) ?
C(127) C(128) 1.392(3) ?
C(128) C(129) 1.393(3) ?
C(141) C(142) 1.510(4) ?
C(141) C(143) 1.519(3) ?
C(141) C(144) 1.543(4) ?
C(161) C(162) 1.528(4) ?
C(161) C(164) 1.538(4) ?
C(161) C(163) 1.539(4) ?
C(901) C(903) 1.379(6) ?
C(901) C(902) 1.377(6) ?
C(902) C(903) 1.344(6) ?
C(903) C(901) 1.379(6) ?
